data_7049581
loop_
_publ_author_name
'Zafar, Mohammad'
'Ramalakshmi, Rongala'
'Rongala, Ramalakshmi'
'Pradhan, Alaka Nanda'
'Pathak, Kriti'
'Roisnel, Thierry'
'Halet, Jean-Fran\,cois'
'Ghosh, Sundargopal'

_publ_section_title
;
 Mercapto-benzothiazolyl based ruthenium(ii) borate complexes: synthesis
 and reactivity towards various phosphines.
;
_journal_issue 21
_journal_name_full 'Dalton transactions (Cambridge, England : 2003)'
_journal_page_first 7413
_journal_page_last 7424
_journal_paper_doi 10.1039/c9dt00498j
_journal_volume 48
_journal_year 2019
_chemical_compound_source 'synthesis as described'
_chemical_formula_moiety 'C28 H16 B2 N4 Ru S8, 2(C7 H8)'
_chemical_formula_sum 'C42 H32 B2 N4 Ru S8'
_chemical_formula_weight 971.88
_space_group_crystal_system triclinic
_space_group_IT_number 2
_space_group_name_Hall '-P 1'
_space_group_name_H-M_alt 'P -1'
_symmetry_space_group_name_Hall '-P 1'
_symmetry_space_group_name_H-M 'P -1'
_atom_sites_solution_hydrogens geom
_audit_creation_method 'SHELXL-2016/6, CRYSCALC'
_audit_update_record
;
2018-10-07 deposited with the CCDC.    2019-04-04 downloaded from the CCDC.
;
_cell_angle_alpha 78.891(4)
_cell_angle_beta 71.357(4)
_cell_angle_gamma 73.990(4)
_cell_formula_units_Z 2
_cell_length_a 11.1876(11)
_cell_length_b 12.1286(14)
_cell_length_c 16.999(2)
_cell_measurement_reflns_used 4620
_cell_measurement_temperature 150(2)
_cell_measurement_theta_max 27.47
_cell_measurement_theta_min 2.55
_cell_measurement_wavelength 0.71073
_cell_volume 2086.9(4)
_computing_cell_refinement 'APEX3 (Bruker, 2015)'
_computing_data_collection 'SAINT (Bruker, 2014)'
_computing_data_reduction 'SAINT (Bruker, 2014)'
_computing_molecular_graphics 'SXGRAPH (Farrugia, 1999), Mercury (CSD, 2016)'
_computing_publication_material 'CRYSCALC (T. Roisnel, local program, 2018)'
_computing_structure_refinement 'SHELXL-2016_6 (Sheldrick, 2016)'
_computing_structure_solution 'SHELXT (Sheldrick, 2015)'
_diffrn_ambient_temperature 150(2)
_diffrn_detector '(CMOS) PHOTON 100'
_diffrn_measured_fraction_theta_full 0.998
_diffrn_measured_fraction_theta_max 0.992
_diffrn_measurement_device_type 'D8 VENTURE Bruker AXS'
_diffrn_measurement_method 'rotation images'
_diffrn_radiation_monochromator 'multilayer monochromator'
_diffrn_radiation_probe x-ray
_diffrn_radiation_source 'Incoatec microfocus sealed tube'
_diffrn_radiation_type MoK\a
_diffrn_radiation_wavelength 0.71073
_diffrn_reflns_av_unetI/netI 0.0744
_diffrn_reflns_limit_h_max 14
_diffrn_reflns_limit_h_min -13
_diffrn_reflns_limit_k_max 15
_diffrn_reflns_limit_k_min -15
_diffrn_reflns_limit_l_max 22
_diffrn_reflns_limit_l_min 0
_diffrn_reflns_number 9471
_diffrn_reflns_theta_full 25.242
_diffrn_reflns_theta_max 27.538
_diffrn_reflns_theta_min 2.253
_exptl_absorpt_coefficient_mu 0.814
_exptl_absorpt_correction_T_max 0.843
_exptl_absorpt_correction_T_min 0.614
_exptl_absorpt_correction_type multi-scan
_exptl_absorpt_process_details
;
  [Sheldrick, G.M. (2014). SADABS Bruker AXS Inc., Madison, Wisconsin, USA]
;
_exptl_crystal_colour red
_exptl_crystal_density_diffrn 1.547
_exptl_crystal_description prism
_exptl_crystal_F_000 988
_exptl_crystal_size_max 0.600
_exptl_crystal_size_mid 0.350
_exptl_crystal_size_min 0.210
_refine_diff_density_max 1.954
_refine_diff_density_min -1.470
_refine_diff_density_rms 0.204
_refine_ls_extinction_method none
_refine_ls_goodness_of_fit_ref 1.114
_refine_ls_hydrogen_treatment constr
_refine_ls_matrix_type full
_refine_ls_number_parameters 511
_refine_ls_number_reflns 9471
_refine_ls_number_restraints 0
_refine_ls_restrained_S_all 1.114
_refine_ls_R_factor_all 0.1102
_refine_ls_R_factor_gt 0.0811
_refine_ls_shift/su_max 0.001
_refine_ls_shift/su_mean 0.000
_refine_ls_structure_factor_coef Fsqd
_refine_ls_weighting_details 'w=1/[\s^2^(Fo^2^)+36.0192P] where P=(Fo^2^+2Fc^2^)/3'
_refine_ls_weighting_scheme calc
_refine_ls_wR_factor_gt 0.1828
_refine_ls_wR_factor_ref 0.2037
_reflns_Friedel_coverage 0.000
_reflns_number_gt 7841
_reflns_number_total 9471
_reflns_threshold_expression >2sigma(I)
_cod_data_source_file c9dt00498j2.cif
_cod_data_source_block SGGF7_0317
_cod_depositor_comments 'Adding full bibliography for 7049581--7049587.cif.'
_cod_original_cell_volume 2087.0(4)
_cod_database_code 7049581

loop_
_space_group_symop_operation_xyz
'x, y, z'
'-x, -y, -z'

loop_
_atom_site_label
_atom_site_type_symbol
_atom_site_fract_x
_atom_site_fract_y
_atom_site_fract_z
_atom_site_U_iso_or_equiv
_atom_site_adp_type
_atom_site_occupancy
_atom_site_site_symmetry_order
_atom_site_calc_flag
_atom_site_refinement_flags_posn
_atom_site_refinement_flags_adp
Ru1 Ru 0.65630(7) 0.88639(7) 0.83226(5) 0.01522(16) Uani 1 1 d . .
S1 S 0.6631(2) 1.02217(19) 0.71047(14) 0.0171(4) Uani 1 1 d . .
S2 S 0.7981(3) 0.9920(2) 0.53143(15) 0.0258(5) Uani 1 1 d . .
S3 S 0.7386(2) 0.99654(19) 0.88866(14) 0.0160(4) Uani 1 1 d . .
S4 S 0.9749(2) 1.0868(2) 0.83007(16) 0.0208(5) Uani 1 1 d . .
S5 S 0.6493(2) 0.7517(2) 0.95386(14) 0.0176(4) Uani 1 1 d . .
S6 S 0.6766(2) 0.4949(2) 0.97168(16) 0.0249(5) Uani 1 1 d . .
S7 S 0.4500(2) 0.9879(2) 0.89535(15) 0.0180(5) Uani 1 1 d . .
S8 S 0.1924(2) 0.9341(2) 0.95329(15) 0.0184(5) Uani 1 1 d . .
N1 N 0.8800(8) 0.8630(6) 0.6522(5) 0.0176(15) Uani 1 1 d . .
N2 N 0.9539(7) 0.9182(6) 0.7653(4) 0.0139(15) Uani 1 1 d . .
N3 N 0.5950(7) 0.6345(6) 0.8551(5) 0.0161(15) Uani 1 1 d . .
N4 N 0.3922(7) 0.8007(6) 0.8624(5) 0.0133(14) Uani 1 1 d . .
B1 B 0.9002(10) 0.8257(9) 0.7421(6) 0.0161(14) Uani 1 1 d . .
B2 B 0.5313(10) 0.7477(9) 0.8071(6) 0.0161(14) Uani 1 1 d . .
C1 C 0.7857(10) 0.9555(8) 0.6370(6) 0.0189(19) Uani 1 1 d . .
C2 C 0.9290(10) 0.8758(9) 0.5064(6) 0.024(2) Uani 1 1 d . .
C3 C 0.9971(11) 0.8392(10) 0.4280(6) 0.032(2) Uani 1 1 d . .
H3 H 0.977304 0.881477 0.378748 0.038 Uiso 1 1 calc R U
C4 C 1.0932(12) 0.7409(11) 0.4243(8) 0.037(3) Uani 1 1 d . .
H4 H 1.141166 0.715804 0.371127 0.044 Uiso 1 1 calc R U
C5 C 1.1240(11) 0.6753(11) 0.4954(7) 0.032(2) Uani 1 1 d . .
H5 H 1.189780 0.605969 0.491049 0.039 Uiso 1 1 calc R U
C6 C 1.0567(9) 0.7141(8) 0.5713(6) 0.0225(19) Uani 1 1 d . .
H6 H 1.076512 0.670317 0.620103 0.027 Uiso 1 1 calc R U
C7 C 0.9618(9) 0.8138(8) 0.5792(6) 0.0200(19) Uani 1 1 d . .
C8 C 0.8875(9) 0.9943(7) 0.8221(6) 0.0153(17) Uani 1 1 d . .
C9 C 1.1135(9) 1.0156(8) 0.7612(6) 0.0197(19) Uani 1 1 d . .
C10 C 1.2372(10) 1.0349(9) 0.7372(6) 0.024(2) Uani 1 1 d . .
H10 H 1.254491 1.096167 0.756049 0.029 Uiso 1 1 calc R U
C11 C 1.3347(10) 0.9621(9) 0.6848(6) 0.026(2) Uani 1 1 d . .
H11 H 1.421014 0.971782 0.668860 0.031 Uiso 1 1 calc R U
C12 C 1.3085(9) 0.8758(10) 0.6554(6) 0.026(2) Uani 1 1 d . .
H12 H 1.377128 0.827393 0.619163 0.031 Uiso 1 1 calc R U
C13 C 1.1860(9) 0.8583(9) 0.6773(6) 0.022(2) Uani 1 1 d . .
H13 H 1.169551 0.799324 0.655514 0.026 Uiso 1 1 calc R U
C14 C 1.0854(9) 0.9273(8) 0.7317(6) 0.0163(18) Uani 1 1 d . .
C15 C 0.6344(9) 0.6342(8) 0.9222(5) 0.0181(18) Uani 1 1 d . .
C16 C 0.6485(9) 0.4356(9) 0.8967(6) 0.025(2) Uani 1 1 d . .
C17 C 0.6639(9) 0.3200(9) 0.8887(7) 0.025(2) Uani 1 1 d . .
H17 H 0.688007 0.261440 0.930368 0.031 Uiso 1 1 calc R U
C18 C 0.6442(11) 0.2909(10) 0.8202(8) 0.037(3) Uani 1 1 d . .
H18 H 0.654626 0.212146 0.814469 0.044 Uiso 1 1 calc R U
C19 C 0.6088(10) 0.3778(8) 0.7592(7) 0.026(2) Uani 1 1 d . .
H19 H 0.596895 0.357280 0.711524 0.031 Uiso 1 1 calc R U
C20 C 0.5909(9) 0.4923(8) 0.7671(6) 0.0201(19) Uani 1 1 d . .
H20 H 0.565820 0.550205 0.725332 0.024 Uiso 1 1 calc R U
C21 C 0.6092(9) 0.5232(8) 0.8352(7) 0.023(2) Uani 1 1 d . .
C22 C 0.3556(9) 0.8982(8) 0.9002(5) 0.0150(17) Uani 1 1 d . .
C23 C 0.1677(9) 0.8169(8) 0.9224(5) 0.0183(18) Uani 1 1 d . .
C24 C 0.0499(9) 0.7837(9) 0.9378(6) 0.0236(19) Uani 1 1 d . .
H24 H -0.029086 0.826504 0.970526 0.028 Uiso 1 1 calc R U
C25 C 0.0521(9) 0.6883(9) 0.9045(7) 0.026(2) Uani 1 1 d . .
H25 H -0.025896 0.664006 0.914975 0.031 Uiso 1 1 calc R U
C26 C 0.1674(10) 0.6269(8) 0.8557(7) 0.025(2) Uani 1 1 d . .
H26 H 0.166781 0.561441 0.833016 0.030 Uiso 1 1 calc R U
C27 C 0.2822(9) 0.6587(8) 0.8397(6) 0.0193(19) Uani 1 1 d . .
H27 H 0.360441 0.616058 0.806199 0.023 Uiso 1 1 calc R U
C28 C 0.2820(8) 0.7548(7) 0.8733(5) 0.0142(17) Uani 1 1 d . .
C51 C 0.7598(12) 0.6410(13) 0.5683(8) 0.044(3) Uani 1 1 d . .
H51A H 0.747361 0.694184 0.608422 0.065 Uiso 1 1 calc R U
H51B H 0.838036 0.646995 0.522113 0.065 Uiso 1 1 calc R U
H51C H 0.769399 0.561772 0.596163 0.065 Uiso 1 1 calc R U
C52 C 0.6430(11) 0.6722(11) 0.5343(7) 0.032(2) Uani 1 1 d . .
C53 C 0.5548(11) 0.6039(9) 0.5562(7) 0.030(2) Uani 1 1 d . .
H53 H 0.567672 0.534342 0.592587 0.036 Uiso 1 1 calc R U
C54 C 0.4477(12) 0.6353(10) 0.5260(7) 0.032(2) Uani 1 1 d . .
H54 H 0.385484 0.589249 0.543399 0.039 Uiso 1 1 calc R U
C55 C 0.4311(12) 0.7344(10) 0.4701(7) 0.035(3) Uani 1 1 d . .
H55 H 0.358480 0.755515 0.448361 0.042 Uiso 1 1 calc R U
C56 C 0.5188(12) 0.8004(10) 0.4468(7) 0.038(3) Uani 1 1 d . .
H56 H 0.507557 0.867844 0.408325 0.046 Uiso 1 1 calc R U
C57 C 0.6241(11) 0.7713(11) 0.4780(7) 0.038(3) Uani 1 1 d . .
H57 H 0.684519 0.819004 0.461110 0.046 Uiso 1 1 calc R U
C61 C 0.9481(14) 0.4483(15) 0.7321(10) 0.058(4) Uani 1 1 d . .
H61A H 0.968954 0.470220 0.671562 0.088 Uiso 1 1 calc R U
H61B H 0.898242 0.516447 0.760881 0.088 Uiso 1 1 calc R U
H61C H 0.896724 0.389746 0.747723 0.088 Uiso 1 1 calc R U
C62 C 1.0707(11) 0.4002(10) 0.7569(8) 0.034(3) Uani 1 1 d . .
C63 C 1.1907(13) 0.3986(13) 0.7025(9) 0.049(3) Uani 1 1 d . .
H63 H 1.198253 0.428444 0.645631 0.058 Uiso 1 1 calc R U
C64 C 1.3023(13) 0.3541(14) 0.7284(10) 0.054(4) Uani 1 1 d . .
H64 H 1.385001 0.351726 0.688967 0.065 Uiso 1 1 calc R U
C65 C 1.2932(12) 0.3139(11) 0.8101(9) 0.044(3) Uani 1 1 d . .
H65 H 1.369305 0.286432 0.828145 0.053 Uiso 1 1 calc R U
C66 C 1.1750(13) 0.3130(11) 0.8657(9) 0.043(3) Uani 1 1 d . .
H66 H 1.168865 0.282120 0.922291 0.052 Uiso 1 1 calc R U
C67 C 1.0641(11) 0.3567(10) 0.8405(8) 0.034(3) Uani 1 1 d . .
H67 H 0.981858 0.357388 0.880169 0.041 Uiso 1 1 calc R U

loop_
_atom_site_aniso_label
_atom_site_aniso_U_11
_atom_site_aniso_U_22
_atom_site_aniso_U_33
_atom_site_aniso_U_23
_atom_site_aniso_U_13
_atom_site_aniso_U_12
Ru1 0.0137(3) 0.0171(4) 0.0167(4) -0.0008(2) -0.0067(3) -0.0045(3)
S1 0.0164(10) 0.0185(11) 0.0163(10) 0.0014(8) -0.0075(8) -0.0028(9)
S2 0.0284(13) 0.0324(13) 0.0176(11) 0.0018(9) -0.0111(10) -0.0061(11)
S3 0.0133(10) 0.0171(10) 0.0197(11) -0.0065(8) -0.0049(8) -0.0037(8)
S4 0.0199(11) 0.0192(11) 0.0285(12) -0.0050(9) -0.0091(10) -0.0089(9)
S5 0.0194(11) 0.0194(11) 0.0175(10) 0.0004(8) -0.0098(9) -0.0066(9)
S6 0.0240(12) 0.0212(12) 0.0276(12) 0.0060(9) -0.0126(10) -0.0021(10)
S7 0.0153(11) 0.0167(11) 0.0232(11) -0.0084(9) -0.0065(9) -0.0004(8)
S8 0.0139(10) 0.0198(11) 0.0209(11) -0.0043(9) -0.0049(9) -0.0017(9)
N1 0.021(4) 0.018(4) 0.017(4) -0.005(3) -0.007(3) -0.007(3)
N2 0.017(4) 0.013(3) 0.016(4) 0.000(3) -0.010(3) -0.004(3)
N3 0.010(3) 0.018(4) 0.020(4) -0.001(3) -0.005(3) -0.002(3)
N4 0.011(3) 0.010(3) 0.021(4) 0.005(3) -0.012(3) -0.004(3)
B1 0.016(3) 0.018(3) 0.018(3) -0.009(3) -0.013(3) 0.005(3)
B2 0.016(3) 0.018(3) 0.018(3) -0.009(3) -0.013(3) 0.005(3)
C1 0.028(5) 0.017(4) 0.018(4) 0.010(3) -0.017(4) -0.012(4)
C2 0.024(5) 0.024(5) 0.027(5) -0.001(4) -0.010(4) -0.008(4)
C3 0.042(6) 0.040(6) 0.022(5) -0.010(4) -0.011(5) -0.017(5)
C4 0.032(6) 0.041(7) 0.038(6) -0.019(5) -0.006(5) -0.006(5)
C5 0.021(5) 0.045(7) 0.034(6) -0.017(5) -0.008(4) -0.005(5)
C6 0.014(4) 0.020(5) 0.036(6) -0.003(4) -0.007(4) -0.007(4)
C7 0.020(5) 0.021(5) 0.023(5) -0.004(4) -0.010(4) -0.005(4)
C8 0.023(5) 0.010(4) 0.019(4) -0.001(3) -0.014(4) -0.005(3)
C9 0.018(5) 0.027(5) 0.016(4) -0.002(4) -0.011(4) -0.003(4)
C10 0.027(5) 0.031(5) 0.022(5) 0.011(4) -0.016(4) -0.018(4)
C11 0.020(5) 0.041(6) 0.019(5) -0.005(4) -0.006(4) -0.011(4)
C12 0.012(4) 0.041(6) 0.023(5) -0.007(4) -0.005(4) 0.001(4)
C13 0.017(5) 0.033(5) 0.016(4) -0.002(4) -0.008(4) -0.003(4)
C14 0.019(4) 0.017(4) 0.019(4) -0.002(3) -0.016(4) -0.001(3)
C15 0.018(4) 0.023(5) 0.014(4) 0.003(3) -0.008(3) -0.005(4)
C16 0.019(5) 0.028(5) 0.025(5) 0.002(4) -0.003(4) -0.008(4)
C17 0.015(5) 0.025(5) 0.030(5) 0.003(4) -0.003(4) -0.002(4)
C18 0.031(6) 0.024(6) 0.049(7) 0.001(5) -0.007(5) -0.004(5)
C19 0.022(5) 0.020(5) 0.036(6) -0.008(4) -0.007(4) -0.006(4)
C20 0.016(4) 0.023(5) 0.023(5) -0.003(4) -0.006(4) -0.005(4)
C21 0.014(4) 0.016(4) 0.046(6) -0.019(4) -0.014(4) 0.002(3)
C22 0.014(4) 0.014(4) 0.014(4) 0.000(3) -0.004(3) 0.000(3)
C23 0.019(4) 0.021(5) 0.015(4) 0.008(3) -0.008(3) -0.007(4)
C24 0.015(4) 0.021(5) 0.032(5) 0.006(4) -0.008(4) -0.004(4)
C25 0.015(5) 0.026(5) 0.045(6) -0.005(4) -0.016(4) -0.007(4)
C26 0.023(5) 0.018(5) 0.041(6) 0.002(4) -0.018(4) -0.008(4)
C27 0.019(4) 0.016(4) 0.023(5) 0.003(4) -0.012(4) -0.001(4)
C28 0.012(4) 0.011(4) 0.019(4) 0.000(3) -0.008(3) 0.001(3)
C51 0.026(6) 0.065(9) 0.046(7) -0.005(6) -0.018(5) -0.012(6)
C52 0.023(5) 0.045(7) 0.030(6) -0.011(5) -0.004(4) -0.011(5)
C53 0.036(6) 0.029(5) 0.030(6) 0.003(4) -0.019(5) -0.011(5)
C54 0.036(6) 0.037(6) 0.032(6) -0.005(5) -0.018(5) -0.011(5)
C55 0.034(6) 0.036(6) 0.039(6) -0.005(5) -0.019(5) -0.004(5)
C56 0.038(6) 0.035(6) 0.037(6) 0.012(5) -0.009(5) -0.013(5)
C57 0.032(6) 0.051(7) 0.032(6) 0.006(5) -0.003(5) -0.023(6)
C61 0.038(8) 0.074(11) 0.067(10) 0.005(8) -0.024(7) -0.017(7)
C62 0.025(6) 0.035(6) 0.050(7) -0.008(5) -0.009(5) -0.018(5)
C63 0.041(7) 0.069(10) 0.041(7) -0.010(7) -0.013(6) -0.019(7)
C64 0.028(7) 0.074(10) 0.058(9) -0.026(8) 0.004(6) -0.015(7)
C65 0.026(6) 0.042(7) 0.067(9) 0.003(6) -0.018(6) -0.013(5)
C66 0.049(8) 0.038(7) 0.053(8) 0.007(6) -0.021(6) -0.027(6)
C67 0.024(6) 0.031(6) 0.045(7) -0.002(5) -0.002(5) -0.012(5)

loop_
_atom_type_symbol
_atom_type_description
_atom_type_scat_dispersion_real
_atom_type_scat_dispersion_imag
_atom_type_scat_source
C C 0.0033 0.0016 'International Tables Vol C Tables 4.2.6.8 and 6.1.1.4'
H H 0.0000 0.0000 'International Tables Vol C Tables 4.2.6.8 and 6.1.1.4'
Ru Ru -1.2594 0.8363 'International Tables Vol C Tables 4.2.6.8 and 6.1.1.4'
Cl Cl 0.1484 0.1585 'International Tables Vol C Tables 4.2.6.8 and 6.1.1.4'
S S 0.1246 0.1234 'International Tables Vol C Tables 4.2.6.8 and 6.1.1.4'
N N 0.0061 0.0033 'International Tables Vol C Tables 4.2.6.8 and 6.1.1.4'
B B 0.0013 0.0007 'International Tables Vol C Tables 4.2.6.8 and 6.1.1.4'

loop_
_geom_angle_atom_site_label_1
_geom_angle_atom_site_label_2
_geom_angle_atom_site_label_3
_geom_angle
S3 Ru1 S7 88.70(8)
S3 Ru1 S5 88.96(8)
S7 Ru1 S5 89.99(9)
S3 Ru1 S1 90.87(8)
S7 Ru1 S1 89.88(9)
S5 Ru1 S1 179.79(9)
S3 Ru1 B2 165.6(2)
S7 Ru1 B2 83.6(2)
S5 Ru1 B2 79.0(2)
S1 Ru1 B2 101.2(2)
S3 Ru1 B1 83.1(2)
S7 Ru1 B1 164.8(2)
S5 Ru1 B1 102.6(2)
S1 Ru1 B1 77.5(2)
B2 Ru1 B1 107.0(3)
C1 S1 Ru1 103.9(3)
C2 S2 C1 91.1(5)
C8 S3 Ru1 103.5(3)
C8 S4 C9 91.2(5)
C15 S5 Ru1 102.2(3)
C16 S6 C15 91.3(5)
C22 S7 Ru1 103.2(3)
C23 S8 C22 90.6(4)
C1 N1 C7 113.1(8)
C1 N1 B1 121.5(8)
C7 N1 B1 125.1(7)
C8 N2 C14 110.6(7)
C8 N2 B1 126.4(7)
C14 N2 B1 122.9(7)
C15 N3 C21 113.7(8)
C15 N3 B2 123.1(8)
C21 N3 B2 123.1(7)
C22 N4 C28 110.4(7)
C22 N4 B2 126.7(8)
C28 N4 B2 122.7(7)
N2 B1 N1 109.9(8)
N2 B1 Ru1 98.2(5)
N1 B1 Ru1 98.8(5)
N3 B2 N4 110.2(7)
N3 B2 Ru1 97.7(5)
N4 B2 Ru1 98.4(5)
N1 C1 S1 124.8(7)
N1 C1 S2 112.8(7)
S1 C1 S2 122.2(5)
C3 C2 C7 120.6(10)
C3 C2 S2 128.4(8)
C7 C2 S2 111.0(8)
C4 C3 C2 117.8(10)
C4 C3 H3 121.1
C2 C3 H3 121.1
C3 C4 C5 122.8(11)
C3 C4 H4 118.6
C5 C4 H4 118.6
C6 C5 C4 118.0(11)
C6 C5 H5 121.0
C4 C5 H5 121.0
C5 C6 C7 122.1(10)
C5 C6 H6 118.9
C7 C6 H6 118.9
C6 C7 N1 129.3(9)
C6 C7 C2 118.5(9)
N1 C7 C2 111.9(8)
N2 C8 S3 126.1(7)
N2 C8 S4 114.2(7)
S3 C8 S4 119.4(5)
C10 C9 C14 121.8(9)
C10 C9 S4 128.2(8)
C14 C9 S4 109.9(7)
C11 C10 C9 117.8(9)
C11 C10 H10 121.1
C9 C10 H10 121.1
C12 C11 C10 121.0(9)
C12 C11 H11 119.5
C10 C11 H11 119.5
C13 C12 C11 121.4(10)
C13 C12 H12 119.3
C11 C12 H12 119.3
C12 C13 C14 119.7(10)
C12 C13 H13 120.1
C14 C13 H13 120.1
C13 C14 C9 118.3(9)
C13 C14 N2 127.9(8)
C9 C14 N2 113.8(8)
N3 C15 S5 125.1(7)
N3 C15 S6 112.1(7)
S5 C15 S6 122.7(5)
C17 C16 C21 119.9(9)
C17 C16 S6 129.3(8)
C21 C16 S6 110.8(7)
C18 C17 C16 119.8(10)
C18 C17 H17 120.1
C16 C17 H17 120.1
C17 C18 C19 119.6(10)
C17 C18 H18 120.2
C19 C18 H18 120.2
C20 C19 C18 121.2(10)
C20 C19 H19 119.4
C18 C19 H19 119.4
C21 C20 C19 120.1(9)
C21 C20 H20 120.0
C19 C20 H20 120.0
C20 C21 N3 128.9(9)
C20 C21 C16 119.4(9)
N3 C21 C16 111.8(8)
N4 C22 S7 126.6(7)
N4 C22 S8 114.3(7)
S7 C22 S8 119.0(5)
C28 C23 C24 120.2(9)
C28 C23 S8 111.4(7)
C24 C23 S8 128.3(8)
C25 C24 C23 118.5(9)
C25 C24 H24 120.8
C23 C24 H24 120.8
C24 C25 C26 120.6(9)
C24 C25 H25 119.7
C26 C25 H25 119.7
C27 C26 C25 121.4(9)
C27 C26 H26 119.3
C25 C26 H26 119.3
C26 C27 C28 118.8(9)
C26 C27 H27 120.6
C28 C27 H27 120.6
C23 C28 C27 120.5(8)
C23 C28 N4 113.3(8)
C27 C28 N4 126.2(8)
C52 C51 H51A 109.5
C52 C51 H51B 109.5
H51A C51 H51B 109.5
C52 C51 H51C 109.5
H51A C51 H51C 109.5
H51B C51 H51C 109.5
C53 C52 C57 118.1(10)
C53 C52 C51 121.7(11)
C57 C52 C51 120.1(10)
C52 C53 C54 120.7(10)
C52 C53 H53 119.6
C54 C53 H53 119.6
C53 C54 C55 119.9(11)
C53 C54 H54 120.0
C55 C54 H54 120.0
C56 C55 C54 119.6(11)
C56 C55 H55 120.2
C54 C55 H55 120.2
C55 C56 C57 120.9(11)
C55 C56 H56 119.6
C57 C56 H56 119.6
C56 C57 C52 120.6(10)
C56 C57 H57 119.7
C52 C57 H57 119.7
C62 C61 H61A 109.5
C62 C61 H61B 109.5
H61A C61 H61B 109.5
C62 C61 H61C 109.5
H61A C61 H61C 109.5
H61B C61 H61C 109.5
C63 C62 C67 117.3(11)
C63 C62 C61 123.3(13)
C67 C62 C61 119.3(11)
C62 C63 C64 121.5(13)
C62 C63 H63 119.3
C64 C63 H63 119.3
C65 C64 C63 120.1(13)
C65 C64 H64 120.0
C63 C64 H64 120.0
C66 C65 C64 119.9(12)
C66 C65 H65 120.0
C64 C65 H65 120.0
C65 C66 C67 120.2(12)
C65 C66 H66 119.9
C67 C66 H66 119.9
C66 C67 C62 120.9(11)
C66 C67 H67 119.5
C62 C67 H67 119.5

loop_
_geom_bond_atom_site_label_1
_geom_bond_atom_site_label_2
_geom_bond_distance
Ru1 S3 2.300(2)
Ru1 S7 2.313(2)
Ru1 S5 2.369(2)
Ru1 S1 2.379(2)
Ru1 B2 2.631(10)
Ru1 B1 2.644(11)
S1 C1 1.666(11)
S2 C2 1.734(11)
S2 C1 1.734(9)
S3 C8 1.684(10)
S4 C8 1.726(9)
S4 C9 1.735(10)
S5 C15 1.683(10)
S6 C16 1.726(11)
S6 C15 1.747(9)
S7 C22 1.688(9)
S8 C23 1.724(10)
S8 C22 1.731(9)
N1 C1 1.359(12)
N1 C7 1.412(12)
N1 B1 1.577(12)
N2 C8 1.358(11)
N2 C14 1.426(12)
N2 B1 1.571(12)
N3 C15 1.348(11)
N3 C21 1.409(11)
N3 B2 1.568(12)
N4 C22 1.356(11)
N4 C28 1.434(11)
N4 B2 1.569(12)
C2 C3 1.396(14)
C2 C7 1.418(13)
C3 C4 1.364(17)
C3 H3 0.9500
C4 C5 1.399(17)
C4 H4 0.9500
C5 C6 1.367(15)
C5 H5 0.9500
C6 C7 1.368(13)
C6 H6 0.9500
C9 C10 1.384(13)
C9 C14 1.411(13)
C10 C11 1.384(15)
C10 H10 0.9500
C11 C12 1.376(15)
C11 H11 0.9500
C12 C13 1.366(13)
C12 H12 0.9500
C13 C14 1.391(13)
C13 H13 0.9500
C16 C17 1.392(14)
C16 C21 1.422(14)
C17 C18 1.376(17)
C17 H17 0.9500
C18 C19 1.398(15)
C18 H18 0.9500
C19 C20 1.375(13)
C19 H19 0.9500
C20 C21 1.372(13)
C20 H20 0.9500
C23 C28 1.388(13)
C23 C24 1.413(12)
C24 C25 1.375(14)
C24 H24 0.9500
C25 C26 1.389(15)
C25 H25 0.9500
C26 C27 1.372(13)
C26 H26 0.9500
C27 C28 1.393(12)
C27 H27 0.9500
C51 C52 1.520(15)
C51 H51A 0.9800
C51 H51B 0.9800
C51 H51C 0.9800
C52 C53 1.378(15)
C52 C57 1.396(16)
C53 C54 1.383(15)
C53 H53 0.9500
C54 C55 1.390(16)
C54 H54 0.9500
C55 C56 1.350(16)
C55 H55 0.9500
C56 C57 1.376(17)
C56 H56 0.9500
C57 H57 0.9500
C61 C62 1.493(17)
C61 H61A 0.9800
C61 H61B 0.9800
C61 H61C 0.9800
C62 C63 1.362(17)
C62 C67 1.403(17)
C63 C64 1.39(2)
C63 H63 0.9500
C64 C65 1.36(2)
C64 H64 0.9500
C65 C66 1.360(18)
C65 H65 0.9500
C66 C67 1.377(17)
C66 H66 0.9500
C67 H67 0.9500

loop_
_geom_torsion_atom_site_label_1
_geom_torsion_atom_site_label_2
_geom_torsion_atom_site_label_3
_geom_torsion_atom_site_label_4
_geom_torsion
C8 N2 B1 N1 108.1(9)
C14 N2 B1 N1 -76.3(9)
C8 N2 B1 Ru1 5.6(9)
C14 N2 B1 Ru1 -178.8(6)
C1 N1 B1 N2 -69.1(10)
C7 N1 B1 N2 104.5(9)
C1 N1 B1 Ru1 33.0(9)
C7 N1 B1 Ru1 -153.4(7)
C15 N3 B2 N4 -70.0(10)
C21 N3 B2 N4 105.9(9)
C15 N3 B2 Ru1 31.9(9)
C21 N3 B2 Ru1 -152.1(7)
C22 N4 B2 N3 108.6(10)
C28 N4 B2 N3 -77.0(9)
C22 N4 B2 Ru1 7.2(9)
C28 N4 B2 Ru1 -178.5(6)
C7 N1 C1 S1 171.9(7)
B1 N1 C1 S1 -13.8(12)
C7 N1 C1 S2 -3.3(10)
B1 N1 C1 S2 171.0(7)
Ru1 S1 C1 N1 -17.8(8)
Ru1 S1 C1 S2 157.0(5)
C2 S2 C1 N1 2.7(7)
C2 S2 C1 S1 -172.6(6)
C1 S2 C2 C3 177.0(10)
C1 S2 C2 C7 -1.4(8)
C7 C2 C3 C4 1.7(15)
S2 C2 C3 C4 -176.5(9)
C2 C3 C4 C5 1.0(17)
C3 C4 C5 C6 -1.8(18)
C4 C5 C6 C7 -0.2(16)
C5 C6 C7 N1 176.9(9)
C5 C6 C7 C2 2.8(15)
C1 N1 C7 C6 -172.2(9)
B1 N1 C7 C6 13.7(15)
C1 N1 C7 C2 2.3(11)
B1 N1 C7 C2 -171.9(8)
C3 C2 C7 C6 -3.6(14)
S2 C2 C7 C6 174.9(7)
C3 C2 C7 N1 -178.7(9)
S2 C2 C7 N1 -0.2(10)
C14 N2 C8 S3 -168.4(6)
B1 N2 C8 S3 7.7(12)
C14 N2 C8 S4 5.6(9)
B1 N2 C8 S4 -178.3(6)
Ru1 S3 C8 N2 -17.3(8)
Ru1 S3 C8 S4 168.9(4)
C9 S4 C8 N2 -5.0(7)
C9 S4 C8 S3 169.4(6)
C8 S4 C9 C10 -175.5(9)
C8 S4 C9 C14 2.9(7)
C14 C9 C10 C11 -2.0(14)
S4 C9 C10 C11 176.2(8)
C9 C10 C11 C12 2.1(15)
C10 C11 C12 C13 -0.5(16)
C11 C12 C13 C14 -1.3(15)
C12 C13 C14 C9 1.4(13)
C12 C13 C14 N2 -176.2(9)
C10 C9 C14 C13 0.2(14)
S4 C9 C14 C13 -178.3(7)
C10 C9 C14 N2 178.2(8)
S4 C9 C14 N2 -0.3(10)
C8 N2 C14 C13 174.4(9)
B1 N2 C14 C13 -1.9(13)
C8 N2 C14 C9 -3.3(10)
B1 N2 C14 C9 -179.6(8)
C21 N3 C15 S5 171.1(7)
B2 N3 C15 S5 -12.6(13)
C21 N3 C15 S6 -6.0(10)
B2 N3 C15 S6 170.3(7)
Ru1 S5 C15 N3 -18.4(9)
Ru1 S5 C15 S6 158.4(5)
C16 S6 C15 N3 3.0(7)
C16 S6 C15 S5 -174.2(6)
C15 S6 C16 C17 178.1(10)
C15 S6 C16 C21 0.7(8)
C21 C16 C17 C18 1.6(15)
S6 C16 C17 C18 -175.5(9)
C16 C17 C18 C19 0.0(16)
C17 C18 C19 C20 -1.2(16)
C18 C19 C20 C21 0.7(15)
C19 C20 C21 N3 -179.5(9)
C19 C20 C21 C16 0.9(14)
C15 N3 C21 C20 -173.0(9)
B2 N3 C21 C20 10.7(15)
C15 N3 C21 C16 6.6(12)
B2 N3 C21 C16 -169.7(8)
C17 C16 C21 C20 -2.1(14)
S6 C16 C21 C20 175.5(7)
C17 C16 C21 N3 178.2(8)
S6 C16 C21 N3 -4.1(11)
C28 N4 C22 S7 -173.5(6)
B2 N4 C22 S7 1.5(13)
C28 N4 C22 S8 2.8(9)
B2 N4 C22 S8 177.7(6)
Ru1 S7 C22 N4 -10.3(9)
Ru1 S7 C22 S8 173.6(4)
C23 S8 C22 N4 -1.6(7)
C23 S8 C22 S7 175.0(6)
C22 S8 C23 C28 -0.1(7)
C22 S8 C23 C24 -177.1(8)
C28 C23 C24 C25 1.1(13)
S8 C23 C24 C25 177.8(7)
C23 C24 C25 C26 -0.9(15)
C24 C25 C26 C27 0.4(15)
C25 C26 C27 C28 0.0(14)
C24 C23 C28 C27 -0.7(13)
S8 C23 C28 C27 -178.0(7)
C24 C23 C28 N4 178.9(7)
S8 C23 C28 N4 1.6(9)
C26 C27 C28 C23 0.2(13)
C26 C27 C28 N4 -179.4(8)
C22 N4 C28 C23 -2.8(10)
B2 N4 C28 C23 -178.0(7)
C22 N4 C28 C27 176.8(8)
B2 N4 C28 C27 1.6(13)
C57 C52 C53 C54 -2.6(17)
C51 C52 C53 C54 178.6(11)
C52 C53 C54 C55 2.7(18)
C53 C54 C55 C56 -1.1(18)
C54 C55 C56 C57 -0.3(19)
C55 C56 C57 C52 0(2)
C53 C52 C57 C56 1.2(18)
C51 C52 C57 C56 180.0(12)
C67 C62 C63 C64 1(2)
C61 C62 C63 C64 179.3(14)
C62 C63 C64 C65 -2(2)
C63 C64 C65 C66 3(2)
C64 C65 C66 C67 -2(2)
C65 C66 C67 C62 1.5(19)
C63 C62 C67 C66 -0.7(18)
C61 C62 C67 C66 -179.2(12)
